data_4344945
loop_
_publ_author_name
'Stoumpos, Constantinos C.'
'Mao, Lingling'
'Malliakas, Christos D.'
'Kanatzidis, Mercouri G.'

_publ_section_title
;
 Structure-Band Gap Relationships in Hexagonal Polytypes and
 Low-Dimensional Structures of Hybrid Tin Iodide Perovskites.
;
_journal_issue 1
_journal_name_full 'Inorganic chemistry'
_journal_page_first 56
_journal_page_last 73
_journal_paper_doi 10.1021/acs.inorgchem.6b02764
_journal_volume 56
_journal_year 2017
_chemical_formula_moiety (C3N2H5)SnI3
_chemical_formula_sum 'C3 H5 I3 N2 Sn'
_chemical_formula_weight 568.5
_chemical_name_common 'Imidazolium Tin Iodide'
_chemical_name_systematic ' ?'
_space_group_IT_number 160
_symmetry_cell_setting trigonal
_symmetry_Int_Tables_number 160
_symmetry_space_group_name_Hall 'R 3 -2"'
_symmetry_space_group_name_H-M 'R 3 m :H'
_cell_angle_alpha 90
_cell_angle_beta 90
_cell_angle_gamma 120
_cell_formula_units_Z 9
_cell_length_a 9.2735(13)
_cell_length_b 9.2735(13)
_cell_length_c 34.924(6)
_cell_measurement_reflns_used 2399
_cell_measurement_temperature 400
_cell_measurement_theta_max 23.82
_cell_measurement_theta_min 1.74
_cell_volume 2601.0(7)
_computing_cell_refinement 'STOE X-AREA'
_computing_data_collection 'STOE X-AREA'
_computing_data_reduction 'STOE X-RED'
_computing_structure_refinement Jana2006
_computing_structure_solution Superflip
_diffrn_ambient_temperature 400
_diffrn_detector 'image plate (34 cm diameter)'
_diffrn_detector_area_resol_mean 6.67
_diffrn_detector_type STOE
_diffrn_measured_fraction_theta_full 0.99
_diffrn_measured_fraction_theta_max 0.99
_diffrn_measurement_details ' 180 frames, detector distance = 100 mm'
_diffrn_measurement_device '2-circle goniometer'
_diffrn_measurement_device_type 'STOE IPDS 2'
_diffrn_measurement_method 'rotation method'
_diffrn_radiation_collimation '0.5 mm diameter, monocapillary'
_diffrn_radiation_monochromator 'plane graphite'
_diffrn_radiation_polarisn_norm 0
_diffrn_radiation_probe x-ray
_diffrn_radiation_type 'Mo K\a'
_diffrn_radiation_wavelength 0.71073
_diffrn_reflns_av_R_equivalents 0.064
_diffrn_reflns_av_unetI/netI 0.0419
_diffrn_reflns_limit_h_max 12
_diffrn_reflns_limit_h_min -12
_diffrn_reflns_limit_k_max 12
_diffrn_reflns_limit_k_min -12
_diffrn_reflns_limit_l_max 47
_diffrn_reflns_limit_l_min -47
_diffrn_reflns_number 7047
_diffrn_reflns_theta_full 29.33
_diffrn_reflns_theta_max 25.33
_diffrn_reflns_theta_min 1.75
_diffrn_source 'sealed X-ray tube, 12 x 0.4 mm long-fine focus'
_diffrn_source_current 40
_diffrn_source_power 1.20
_diffrn_source_voltage 50
_exptl_absorpt_coefficient_mu 10.164
_exptl_absorpt_correction_T_max 0.8130
_exptl_absorpt_correction_T_min 0.3942
_exptl_absorpt_correction_type integration
_exptl_absorpt_process_details X-SHAPE
_exptl_crystal_colour .orange'
_exptl_crystal_density_diffrn 3.2376
_exptl_crystal_description 'hexagonal needle'
_exptl_crystal_F_000 2169
_exptl_crystal_size_max 0.0605
_exptl_crystal_size_mid 0.0338
_exptl_crystal_size_min 0.0079
_refine_diff_density_max 1.94
_refine_diff_density_min -1.06
_refine_ls_abs_structure_details '  624 of Friedel pairs used in the refinement'
_refine_ls_extinction_method none
_refine_ls_goodness_of_fit_gt 2.99
_refine_ls_goodness_of_fit_ref 2.29
_refine_ls_hydrogen_treatment constr
_refine_ls_number_constraints 4
_refine_ls_number_parameters 44
_refine_ls_number_reflns 1256
_refine_ls_number_restraints 12
_refine_ls_R_factor_all 0.1046
_refine_ls_R_factor_gt 0.0598
_refine_ls_shift/su_max 0.0413
_refine_ls_shift/su_mean 0.0079
_refine_ls_structure_factor_coef Fsqd
_refine_ls_weighting_details w=1/(\s^2^(I)+0.0004I^2^)
_refine_ls_weighting_scheme sigma
_refine_ls_wR_factor_gt 0.1223
_refine_ls_wR_factor_ref 0.1267
_reflns_number_gt 708
_reflns_number_total 1256
_reflns_threshold_expression I>2\s(I)
_cod_data_source_file ic6b02764_si_009.cif
_cod_data_source_block 5.IMSnI3-400K
_cod_depositor_comments
;
The following automatic conversions were performed:

'_diffrn_radiation_probe' value 'X-ray' changed to 'x-ray' according
to
/usr/data/users/saulius/crontab/automatic-downloads/rss-feeds/ACS/lib/dictionaries/cif_core.dic
dictionary named 'cif_core.dic' version 2.4.2 from 2011-04-26.

Automatic conversion script
Id: cif_fix_values 4268 2015-11-12 08:31:59Z antanas 

 Adding full bibliography for 4344944--4344956.cif.
;
_cod_original_sg_symbol_Hall 'R 3;-2"'
_cod_original_sg_symbol_H-M 'R 3 m'
_cod_original_formula_sum 'C3 H5 I3 N2 Sn1'
_cod_database_code 4344945

loop_
_space_group_symop_id
_space_group_symop_operation_xyz
1 x,y,z
2 -y,x-y,z
3 -x+y,-x,z
4 -y,-x,z
5 -x+y,y,z
6 x,x-y,z
7 x+2/3,y+1/3,z+1/3
8 -y+2/3,x-y+1/3,z+1/3
9 -x+y+2/3,-x+1/3,z+1/3
10 -y+2/3,-x+1/3,z+1/3
11 -x+y+2/3,y+1/3,z+1/3
12 x+2/3,x-y+1/3,z+1/3
13 x+1/3,y+2/3,z+2/3
14 -y+1/3,x-y+2/3,z+2/3
15 -x+y+1/3,-x+2/3,z+2/3
16 -y+1/3,-x+2/3,z+2/3
17 -x+y+1/3,y+2/3,z+2/3
18 x+1/3,x-y+2/3,z+2/3

loop_
_atom_site_label
_atom_site_type_symbol
_atom_site_fract_x
_atom_site_fract_y
_atom_site_fract_z
_atom_site_adp_type
_atom_site_U_iso_or_equiv
_atom_site_site_symmetry_multiplicity
_atom_site_occupancy
_atom_site_calc_flag
Sn1 Sn 0 0 0.22255(15) Uani 0.089(3) 3 1 d
Sn2 Sn 0.666667 0.333333 0.32564(16) Uani 0.089(3) 3 1 d
Sn3 Sn 0 0 0.1052(2) Uani 0.1036(13) 3 1 d
I1 I -0.0301(8) 0.4850(4) 0.38129(11) Uani 0.128(3) 9 1 d
I2 I -0.1651(7) 0.1651(7) 0.27339(17) Uani 0.1228(12) 9 1 d
I3 I 0.1570(4) 0.3140(7) 0.16350(12) Uani 0.118(3) 9 1 d
C1 C 0.75257(6) 0.24743(6) 0.1447(16) Uiso 0.38(4) 9 1 d
C2 C 0.41924(6) 0.58076(6) 0.2543(13) Uiso 0.33(4) 9 1 d
C3 C 0.17180(13) 0.08590(6) 0.3661(13) Uiso 0.31(3) 9 1 d
N3 N 0.08590(6) 0.17180(13) 0.3662(13) Uiso 0.31(3) 9 0.6667 d
N1 N 0.83847(13) 0.41923(6) 0.1447(16) Uiso 0.38(4) 9 0.6667 d
N2 N 0.24743(6) 0.49486(13) 0.2543(13) Uiso 0.33(4) 9 0.6667 d

loop_
_atom_site_aniso_label
_atom_site_aniso_type_symbol
_atom_site_aniso_U_11
_atom_site_aniso_U_22
_atom_site_aniso_U_33
_atom_site_aniso_U_12
_atom_site_aniso_U_13
_atom_site_aniso_U_23
Sn1 Sn 0.104(4) 0.104(4) 0.060(4) 0.052(2) 0 0
Sn2 Sn 0.102(4) 0.102(4) 0.062(4) 0.051(2) 0 0
Sn3 Sn 0.1258(18) 0.1258(18) 0.0594(15) 0.0629(9) 0 0
I1 I 0.104(4) 0.162(4) 0.099(3) 0.052(2) -0.027(3) -0.0135(13)
I2 I 0.1470(14) 0.1470(14) 0.0946(11) 0.0887(16) 0.0097(5) -0.0097(5)
I3 I 0.139(4) 0.102(4) 0.102(3) 0.0510(19) -0.0069(12) -0.014(2)

loop_
_atom_type_symbol
_atom_type_scat_dispersion_real
_atom_type_scat_dispersion_imag
_atom_type_scat_source
C 0.0033 0.0016 'International Tables Vol C tables 4.2.6.8 and 6.1.1.1'
H 0.0000 0.0000 'International Tables Vol C tables 4.2.6.8 and 6.1.1.1'
I -0.4742 1.8119 'International Tables Vol C tables 4.2.6.8 and 6.1.1.1'
N 0.0061 0.0033 'International Tables Vol C tables 4.2.6.8 and 6.1.1.1'
Sn -0.6537 1.4246 'International Tables Vol C tables 4.2.6.8 and 6.1.1.1'

loop_
_geom_angle_atom_site_label_1
_geom_angle_atom_site_label_2
_geom_angle_atom_site_label_3
_geom_angle_site_symmetry_1
_geom_angle_site_symmetry_3
_geom_angle
I2 Sn1 I2 . 2_555 92.1(2)
I2 Sn1 I2 . 3_555 92.1(2)
I2 Sn1 I3 . . 91.75(15)
I2 Sn1 I3 . 2_555 91.75(17)
I2 Sn1 I3 . 3_555 174.5(2)
I2 Sn1 I2 2_555 3_555 92.05(18)
I2 Sn1 I3 2_555 . 174.5(2)
I2 Sn1 I3 2_555 2_555 91.75(14)
I2 Sn1 I3 2_555 3_555 91.75(16)
I2 Sn1 I3 3_555 . 91.75(12)
I2 Sn1 I3 3_555 2_555 174.5(2)
I2 Sn1 I3 3_555 3_555 91.75(18)
I3 Sn1 I3 . 2_555 84.20(16)
I3 Sn1 I3 . 3_555 84.20(16)
I3 Sn1 I3 2_555 3_555 84.2(2)
I1 Sn2 I1 1_655 2_665 85.20(17)
I1 Sn2 I1 1_655 3_555 85.20(17)
I1 Sn2 I2 1_655 1_655 91.45(15)
I1 Sn2 I2 1_655 2_665 91.45(11)
I1 Sn2 I2 1_655 3_555 175.4(2)
I1 Sn2 I1 2_665 3_555 85.2(2)
I1 Sn2 I2 2_665 1_655 175.4(2)
I1 Sn2 I2 2_665 2_665 91.45(18)
I1 Sn2 I2 2_665 3_555 91.45(15)
I1 Sn2 I2 3_555 1_655 91.45(18)
I1 Sn2 I2 3_555 2_665 175.4(2)
I1 Sn2 I2 3_555 3_555 91.45(15)
I2 Sn2 I2 1_655 2_665 91.7(2)
I2 Sn2 I2 1_655 3_555 91.7(2)
I2 Sn2 I2 2_665 3_555 91.73(18)
I1 Sn3 I1 13_544 14_554 84.1(2)
I1 Sn3 I1 13_544 15_444 84.1(2)
I1 Sn3 I3 13_544 . 95.62(9)
I1 Sn3 I3 13_544 2_555 179.6(3)
I1 Sn3 I3 13_544 3_555 95.62(16)
I1 Sn3 I1 14_554 15_444 84.1(2)
I1 Sn3 I3 14_554 . 95.62(16)
I1 Sn3 I3 14_554 2_555 95.62(15)
I1 Sn3 I3 14_554 3_555 179.6(3)
I1 Sn3 I3 15_444 . 179.6(3)
I1 Sn3 I3 15_444 2_555 95.62(15)
I1 Sn3 I3 15_444 3_555 95.62(15)
I3 Sn3 I3 . 2_555 84.7(2)
I3 Sn3 I3 . 3_555 84.7(2)
I3 Sn3 I3 2_555 3_555 84.7(2)
Sn2 I1 Sn3 1_455 7_455 78.0(2)
Sn2 I1 N3 1_455 . 96.3(5)
Sn2 I1 N3 1_455 3_565 96.3(5)
Sn3 I1 N3 7_455 . 107.0(4)
Sn3 I1 N3 7_455 3_565 107.0(5)
N3 I1 N3 . 3_565 145.4(5)
Sn1 I2 Sn2 . 1_455 179.8(3)
Sn1 I2 N3 . . 92.5(4)
Sn1 I2 N3 . 2_555 92.5(4)
Sn1 I2 N2 . . 75.0(4)
Sn1 I2 N2 . 2_555 75.0(4)
Sn2 I2 N3 1_455 . 87.3(4)
Sn2 I2 N3 1_455 2_555 87.3(4)
Sn2 I2 N2 1_455 . 105.0(4)
Sn2 I2 N2 1_455 2_555 105.0(4)
N3 I2 N3 . 2_555 35.0(2)
N3 I2 N2 . . 76.7(7)
N3 I2 N2 . 2_555 110.5(6)
N3 I2 N2 2_555 . 110.5(6)
N3 I2 N2 2_555 2_555 76.7(7)
N2 I2 N2 . 2_555 149.4(7)
Sn1 I3 Sn3 . . 78.21(19)
Sn1 I3 N1 . 1_455 107.3(5)
Sn1 I3 N1 . 2_655 107.3(6)
Sn1 I3 N2 . . 75.3(3)
Sn3 I3 N1 . 1_455 93.9(6)
Sn3 I3 N1 . 2_655 93.9(6)
Sn3 I3 N2 . . 153.5(4)
N1 I3 N1 1_455 2_655 145.5(7)
N1 I3 N2 1_455 . 93.9(8)
N1 I3 N2 2_655 . 93.9(8)
N1 C1 N1 . 3_665 120.00(9)
N2 C2 N2 . 2_665 120.00(9)
N3 C3 N3 . 3_555 120.00(10)
I1 N3 I1 . 2_665 89.1(3)
I1 N3 I2 . . 73.9(4)
I1 N3 I2 . 3_555 122.3(9)
I1 N3 C3 . . 163.0(16)
I1 N3 C3 . 2_555 75.0(4)
I1 N3 I2 2_665 . 122.3(8)
I1 N3 I2 2_665 3_555 73.9(4)
I1 N3 C3 2_665 . 75.0(4)
I1 N3 C3 2_665 2_555 163.0(16)
I2 N3 I2 . 3_555 70.7(8)
I2 N3 C3 . . 120(3)
I2 N3 C3 . 2_555 59(2)
I2 N3 C3 3_555 . 59(2)
I2 N3 C3 3_555 2_555 120(3)
C3 N3 C3 . 2_555 120.00(10)
I3 N1 I3 1_655 3_665 85.8(3)
I3 N1 C1 1_655 . 76.4(6)
I3 N1 C1 1_655 2_655 161(2)
I3 N1 C1 3_665 . 161(2)
I3 N1 C1 3_665 2_655 76.4(6)
C1 N1 C1 . 2_655 120.00(8)
I2 N2 I2 . 3_555 80.1(3)
I2 N2 I3 . . 82.0(4)
I2 N2 C2 . . 158.2(15)
I2 N2 C2 . 3_565 79.3(5)
I2 N2 I3 3_555 . 82.0(5)
I2 N2 C2 3_555 . 79.3(5)
I2 N2 C2 3_555 3_565 158.2(15)
I3 N2 C2 . . 102(2)
I3 N2 C2 . 3_565 102(2)
C2 N2 C2 . 3_565 120.00(8)

loop_
_geom_bond_atom_site_label_1
_geom_bond_atom_site_label_2
_geom_bond_site_symmetry_2
_geom_bond_distance
Sn1 I2 . 3.192(8)
Sn1 I2 2_555 3.192(8)
Sn1 I2 3_555 3.192(8)
Sn1 I3 . 3.258(6)
Sn1 I3 2_555 3.258(6)
Sn1 I3 3_555 3.258(7)
Sn2 I1 1_655 3.116(6)
Sn2 I1 2_665 3.116(7)
Sn2 I1 3_555 3.116(6)
Sn2 I2 1_655 3.260(8)
Sn2 I2 2_665 3.260(8)
Sn2 I2 3_555 3.260(8)
Sn3 I1 13_544 3.150(7)
Sn3 I1 14_554 3.150(8)
Sn3 I1 15_444 3.150(7)
Sn3 I3 . 3.242(7)
Sn3 I3 2_555 3.242(7)
Sn3 I3 3_555 3.242(8)
I1 N3 . 3.605(9)
I1 N3 3_565 3.605(8)
I2 N3 . 3.97(4)
I2 N3 2_555 3.97(4)
I2 N2 . 3.568(9)
I2 N2 2_555 3.568(9)
I3 N1 1_455 3.604(12)
I3 N1 2_655 3.604(11)
I3 N2 . 3.49(4)
C1 N1 . 1.3798(9)
C1 N1 3_665 1.3798(13)
C2 N2 . 1.3798(9)
C2 N2 2_665 1.3798(13)
C3 N3 . 1.3798(16)
C3 N3 3_555 1.3798(9)

loop_
_twin_individual_id
_twin_individual_mass_fraction_refined
_twin_individual_twin_matrix_11
_twin_individual_twin_matrix_12
_twin_individual_twin_matrix_13
_twin_individual_twin_matrix_21
_twin_individual_twin_matrix_22
_twin_individual_twin_matrix_23
_twin_individual_twin_matrix_31
_twin_individual_twin_matrix_32
_twin_individual_twin_matrix_33
1 0.962(8) 1 0 0 0 1 0 0 0 1
2 0.038(8) -1 0 0 0 -1 0 0 0 1

loop_
_restr_distance_atom_site_label_1
_restr_distance_atom_site_label_2
_restr_distance_target
_restr_distance_target_weight_param
C1 N1 1.38 0.001
C2 N2 1.38 0.001
C3 N3 1.38 0.001

loop_
_restr_angle_atom_site_label_1
_restr_angle_atom_site_label_2
_restr_angle_atom_site_label_3
_restr_angle_site_symmetry_3
_restr_angle_target
_restr_angle_target_weight_param
N1 C1 N1 3_665 120 0.01
N2 C2 N2 2_665 120 0.01
N3 C3 N3 3_555 120 0.01

loop_
_restr_torsion_atom_site_label_1
_restr_torsion_site_symmetry_1
_restr_torsion_atom_site_label_2
_restr_torsion_site_symmetry_2
_restr_torsion_atom_site_label_3
_restr_torsion_site_symmetry_3
_restr_torsion_atom_site_label_4
_restr_torsion_site_symmetry_4
_restr_torsion_angle_target
_restr_torsion_weight_param
C1 . N1 . C1 3_665 N1 3_665 0 0.01
N1 3_665 C1 2_655 N1 2_655 C1 . 0 0.01
C2 . N2 . C2 2_665 N2 2_665 0 0.01
N2 2_665 C2 3_565 N2 3_565 C2 . 0 0.01
C3 . N3 . C3 3_555 N3 3_555 0 0.01
N3 3_555 C3 2_555 N3 2_555 C3 . 0 0.01
